data_7108497
loop_
_publ_author_name
'Yumi Yakiyama'
'Akira Ueda'
'Yasushi Morita'
'Masaki Kawano'

_publ_section_title
;
 Crystal surface mediated structure transformation of a kinetic framework
 composed of multi-interactive ligand TPHAP and Co(II)
;
_journal_name_full Chem.Commun.
_journal_page_first 10651
_journal_paper_doi 10.1039/c2cc35078e
_journal_volume 48
_journal_year 2012
_chemical_formula_sum 'C35.25 H24 Co N11.75 O9.75'
_chemical_formula_weight 827.09
_chemical_name_systematic
;
?
;
_space_group_IT_number 14
_symmetry_cell_setting monoclinic
_symmetry_space_group_name_Hall '-P 2yn'
_symmetry_space_group_name_H-M 'P 1 21/n 1'
_atom_sites_solution_hydrogens geom
_atom_sites_solution_primary direct
_atom_sites_solution_secondary difmap
_audit_creation_method SHELXL-97
_cell_angle_alpha 90.00
_cell_angle_beta 115.872(6)
_cell_angle_gamma 90.00
_cell_formula_units_Z 4
_cell_length_a 13.6756(3)
_cell_length_b 21.2490(3)
_cell_length_c 15.3455(3)
_cell_measurement_reflns_used 61451
_cell_measurement_temperature 90(2)
_cell_measurement_theta_max 50.00
_cell_measurement_theta_min 0.66
_cell_volume 4012.3(2)
_computing_cell_refinement HKL2000
_computing_data_collection 'Rigaku CrystalClear'
_computing_data_reduction HKL2000
_computing_molecular_graphics 'Bruker XP'
_computing_publication_material 'Bruker SHELXTL'
_computing_structure_refinement 'SHELXL-97 (Sheldrick, 1997)'
_computing_structure_solution 'SHELXS-97 (Sheldrick, 1990)'
_diffrn_ambient_temperature 90(2)
_diffrn_measured_fraction_theta_full 0.947
_diffrn_measured_fraction_theta_max 0.947
_diffrn_measurement_device_type CCD
_diffrn_measurement_method omega_scan
_diffrn_radiation_monochromator Si
_diffrn_radiation_source 'undulator light in KEK PF-NW2A'
_diffrn_radiation_type synchrotron
_diffrn_radiation_wavelength 0.68890
_diffrn_reflns_av_R_equivalents 0.0978
_diffrn_reflns_av_sigmaI/netI 0.0897
_diffrn_reflns_limit_h_max 20
_diffrn_reflns_limit_h_min -20
_diffrn_reflns_limit_k_max 31
_diffrn_reflns_limit_k_min -27
_diffrn_reflns_limit_l_max 23
_diffrn_reflns_limit_l_min -23
_diffrn_reflns_number 60523
_diffrn_reflns_theta_full 31.30
_diffrn_reflns_theta_max 31.30
_diffrn_reflns_theta_min 2.45
_exptl_absorpt_coefficient_mu 0.496
_exptl_absorpt_correction_T_max 0.9756
_exptl_absorpt_correction_T_min 0.9383
_exptl_absorpt_correction_type empirical
_exptl_absorpt_process_details HKL2000
_exptl_crystal_colour red
_exptl_crystal_density_diffrn 1.369
_exptl_crystal_density_method 'not measured'
_exptl_crystal_description block
_exptl_crystal_F_000 1691
_exptl_crystal_size_max 0.13
_exptl_crystal_size_mid 0.06
_exptl_crystal_size_min 0.05
_refine_diff_density_max 1.704
_refine_diff_density_min -0.768
_refine_diff_density_rms 0.105
_refine_ls_extinction_method none
_refine_ls_goodness_of_fit_ref 0.961
_refine_ls_hydrogen_treatment constr
_refine_ls_matrix_type full
_refine_ls_number_parameters 891
_refine_ls_number_reflns 13657
_refine_ls_number_restraints 832
_refine_ls_restrained_S_all 0.976
_refine_ls_R_factor_all 0.1198
_refine_ls_R_factor_gt 0.0777
_refine_ls_shift/su_max 0.076
_refine_ls_shift/su_mean 0.005
_refine_ls_structure_factor_coef Fsqd
_refine_ls_weighting_details 'calc w=1/[\s^2^(Fo^2^)+(0.1434P)^2^+0.0000P] where P=(Fo^2^+2Fc^2^)/3'
_refine_ls_weighting_scheme calc
_refine_ls_wR_factor_gt 0.2127
_refine_ls_wR_factor_ref 0.2294
_reflns_number_gt 7919
_reflns_number_total 13657
_reflns_threshold_expression >2sigma(I)
_cod_data_source_file c2cc35078e.txt
_cod_data_source_block TPHAP-Co-Therm-2
_cod_original_cell_volume 4012.3(1)
_cod_original_sg_symbol_H-M P2(1)/n
_cod_database_code 7108497

loop_
_symmetry_equiv_pos_as_xyz
'x, y, z'
'-x+1/2, y+1/2, -z+1/2'
'-x, -y, -z'
'x-1/2, -y-1/2, z-1/2'

loop_
_atom_site_label
_atom_site_type_symbol
_atom_site_fract_x
_atom_site_fract_y
_atom_site_fract_z
_atom_site_U_iso_or_equiv
_atom_site_adp_type
_atom_site_occupancy
_atom_site_symmetry_multiplicity
_atom_site_calc_flag
_atom_site_refinement_flags
_atom_site_disorder_assembly
_atom_site_disorder_group
Co1 Co -0.10382(3) 0.165723(16) 0.85764(2) 0.03143(13) Uani 1 1 d . . .
N1N N -0.2745(3) 0.23413(14) 0.7916(2) 0.0565(7) Uani 1 1 d . . .
O1N O -0.3570(3) 0.26578(17) 0.7574(2) 0.0905(10) Uani 1 1 d . . .
O2N O -0.2347(2) 0.21108(11) 0.87673(15) 0.0530(6) Uani 1 1 d . . .
O3N O -0.22175(18) 0.22139(10) 0.74249(13) 0.0476(5) Uani 1 1 d . . .
C1M C -0.3131(4) 0.0804(2) 0.7845(4) 0.0850(14) Uani 1 1 d . . .
H1MA H -0.3380 0.0372 0.7643 0.127 Uiso 1 1 calc R . .
H1MB H -0.3538 0.1094 0.7313 0.127 Uiso 1 1 calc R . .
H1MC H -0.3252 0.0914 0.8410 0.127 Uiso 1 1 calc R . .
O1M O -0.20312(16) 0.08477(10) 0.80827(13) 0.0412(4) Uani 1 1 d . . .
N1 N -0.02367(18) 0.13262(10) 0.77608(14) 0.0329(5) Uani 1 1 d . . .
N2 N -0.0336(2) 0.12455(10) -0.00409(14) 0.0379(5) Uani 1 1 d . . .
N3 N 0.5047(2) -0.25228(10) 0.59718(14) 0.0356(5) Uani 1 1 d . . .
N4 N 0.17041(19) 0.00975(10) 0.61961(14) 0.0336(5) Uani 1 1 d . . .
N5 N 0.05624(19) 0.08259(10) 0.49531(14) 0.0330(5) Uani 1 1 d . . .
N6 N 0.05104(19) 0.07915(10) 0.34048(14) 0.0338(5) Uani 1 1 d . . .
N7 N 0.16226(19) 0.00343(10) 0.30592(14) 0.0327(5) Uani 1 1 d . . .
N8 N 0.27066(19) -0.06842(10) 0.42546(14) 0.0324(5) Uani 1 1 d . . .
N9 N 0.2731(2) -0.06614(10) 0.58439(15) 0.0364(5) Uani 1 1 d . . .
C1 C 0.0588(2) 0.08455(12) 0.65194(17) 0.0321(5) Uani 1 1 d . . .
C2 C -0.0196(2) 0.13079(13) 0.62129(17) 0.0353(6) Uani 1 1 d . . .
H2A H -0.0461 0.1472 0.5575 0.042 Uiso 1 1 calc R . .
C3 C -0.0597(2) 0.15321(13) 0.68407(17) 0.0348(6) Uani 1 1 d . . .
H3A H -0.1149 0.1844 0.6614 0.042 Uiso 1 1 calc R . .
C4 C 0.0970(3) 0.06282(15) 0.74710(19) 0.0422(7) Uani 1 1 d . . .
H4A H 0.1519 0.0314 0.7711 0.051 Uiso 1 1 calc R . .
C5 C 0.0536(3) 0.08771(15) 0.80560(18) 0.0432(7) Uani 1 1 d . . .
H5A H 0.0796 0.0724 0.8700 0.052 Uiso 1 1 calc R . .
C6 C 0.0993(2) 0.05715(12) 0.58387(16) 0.0323(5) Uani 1 1 d . . .
C7 C 0.0474(2) 0.07569(11) 0.18385(17) 0.0344(6) Uani 1 1 d . . .
C8 C 0.1200(3) 0.08455(18) 0.1401(2) 0.0363(9) Uani 0.737(6) 1 d P A 1
H8A H 0.1947 0.0736 0.1732 0.044 Uiso 0.737(6) 1 calc PR A 1
C9 C 0.0765(3) 0.10983(17) 0.0473(2) 0.0345(9) Uani 0.737(6) 1 d P A 1
H9A H 0.1235 0.1174 0.0176 0.041 Uiso 0.737(6) 1 calc PR A 1
C10 C -0.0548(4) 0.0932(3) 0.1349(3) 0.0498(12) Uani 0.737(6) 1 d P A 1
H10A H -0.1030 0.0904 0.1644 0.060 Uiso 0.737(6) 1 calc PR A 1
C11 C -0.0927(4) 0.1158(3) 0.0410(3) 0.0450(11) Uani 0.737(6) 1 d P A 1
H11A H -0.1679 0.1255 0.0075 0.054 Uiso 0.737(6) 1 calc PR A 1
C8* C 0.0517(10) 0.0445(5) 0.1075(7) 0.043(3) Uani 0.263(6) 1 d P A 2
H8*A H 0.0875 0.0049 0.1185 0.051 Uiso 0.263(6) 1 calc PR A 2
C9* C 0.0048(10) 0.0693(5) 0.0143(6) 0.040(3) Uani 0.263(6) 1 d P A 2
H9*A H 0.0014 0.0438 -0.0378 0.048 Uiso 0.263(6) 1 calc PR A 2
C10* C -0.0277(10) 0.1296(6) 0.1565(7) 0.037(3) Uani 0.263(6) 1 d P A 2
H10B H -0.0454 0.1493 0.2034 0.044 Uiso 0.263(6) 1 calc PR A 2
C11* C -0.0726(10) 0.1514(6) 0.0617(8) 0.035(3) Uani 0.263(6) 1 d P A 2
H11B H -0.1272 0.1830 0.0406 0.042 Uiso 0.263(6) 1 calc PR A 2
C12 C 0.0909(2) 0.05124(12) 0.28507(16) 0.0330(5) Uani 1 1 d . A .
C13 C 0.3725(2) -0.14473(12) 0.54478(17) 0.0336(5) Uani 1 1 d . . .
C14 C 0.4272(4) -0.16355(15) 0.6410(2) 0.0610(11) Uani 1 1 d . . .
H14A H 0.4207 -0.1399 0.6908 0.073 Uiso 1 1 calc R . .
C15 C 0.4905(4) -0.21671(16) 0.6631(2) 0.0657(11) Uani 1 1 d . . .
H15A H 0.5265 -0.2291 0.7291 0.079 Uiso 1 1 calc R . .
C16 C 0.3893(2) -0.17946(13) 0.47686(17) 0.0382(6) Uani 1 1 d . . .
H16A H 0.3565 -0.1671 0.4107 0.046 Uiso 1 1 calc R . .
C17 C 0.4542(2) -0.23245(13) 0.50579(16) 0.0361(6) Uani 1 1 d . . .
H17A H 0.4635 -0.2562 0.4575 0.043 Uiso 1 1 calc R . .
C18 C 0.3005(2) -0.08881(12) 0.51662(16) 0.0322(5) Uani 1 1 d . . .
C19 C 0.2042(2) -0.01659(12) 0.55688(17) 0.0320(5) Uani 1 1 d . . .
C20 C 0.0909(2) 0.05742(12) 0.43285(16) 0.0312(5) Uani 1 1 d . . .
C21 C 0.1659(2) 0.00775(11) 0.46244(16) 0.0305(5) Uani 1 1 d . . .
C22 C 0.2013(2) -0.01921(11) 0.39787(16) 0.0309(5) Uani 1 1 d . . .
C1C C 0.2000(12) -0.2623(7) 0.6444(10) 0.095(4) Uani 0.363(6) 1 d PDU B 1
C2C C 0.2710(12) -0.2861(7) 0.7255(10) 0.094(5) Uani 0.363(6) 1 d PDU B 1
H2CA H 0.3260 -0.3125 0.7234 0.113 Uiso 0.363(6) 1 calc PR B 1
C3C C 0.2713(15) -0.2746(9) 0.8209(12) 0.115(6) Uani 0.363(6) 1 d PDU B 1
H3CA H 0.3241 -0.2914 0.8802 0.138 Uiso 0.363(6) 1 calc PR B 1
C4C C 0.1858(16) -0.2365(11) 0.8139(12) 0.134(6) Uani 0.363(6) 1 d PDU B 1
H4CA H 0.1800 -0.2264 0.8719 0.161 Uiso 0.363(6) 1 calc PR B 1
C5C C 0.1088(14) -0.2124(10) 0.7282(11) 0.132(7) Uani 0.363(6) 1 d PDU B 1
H5CA H 0.0453 -0.1941 0.7280 0.158 Uiso 0.363(6) 1 calc PR B 1
C6C C 0.1180(15) -0.2133(8) 0.6463(12) 0.106(5) Uani 0.363(6) 1 d PDU B 1
H6CA H 0.0779 -0.1862 0.5934 0.127 Uiso 0.363(6) 1 calc PR B 1
N1C N 0.2018(11) -0.2799(6) 0.5518(9) 0.098(4) Uani 0.363(6) 1 d PDU B 1
O1C O 0.2663(8) -0.3167(4) 0.5525(8) 0.087(3) Uani 0.363(6) 1 d PDU B 1
O2C O 0.1569(13) -0.2478(8) 0.4848(10) 0.135(5) Uani 0.363(6) 1 d PDU B 1
C1B C 0.0378(19) -0.4633(9) 0.9801(14) 0.168(11) Uani 0.487(6) 1 d PDU . 1
C2B C 0.0652(10) -0.4372(6) 0.9141(11) 0.110(5) Uani 0.487(6) 1 d PDU . 1
H2BA H 0.0330 -0.4554 0.8512 0.133 Uiso 0.487(6) 1 calc PR . 1
C3B C 0.1396(14) -0.3837(8) 0.9274(14) 0.160(8) Uani 0.487(6) 1 d PDU . 1
H3BA H 0.1588 -0.3677 0.8791 0.192 Uiso 0.487(6) 1 calc PR . 1
C4B C 0.1774(17) -0.3601(10) 1.0214(16) 0.166(10) Uani 0.487(6) 1 d PDU . 1
H4BA H 0.2210 -0.3233 1.0353 0.199 Uiso 0.487(6) 1 calc PR . 1
C5B C 0.1590(10) -0.3837(7) 1.0955(10) 0.106(5) Uani 0.487(6) 1 d PDU . 1
H5BA H 0.1909 -0.3639 1.1571 0.127 Uiso 0.487(6) 1 calc PR . 1
C6B C 0.0957(14) -0.4352(8) 1.0822(11) 0.165(11) Uani 0.487(6) 1 d PDU . 1
H6BA H 0.0874 -0.4536 1.1350 0.198 Uiso 0.487(6) 1 calc PR . 1
N1B N -0.0328(13) -0.5233(9) 0.9544(15) 0.212(10) Uani 0.487(6) 1 d PDU . 1
O1B O -0.0524(14) -0.5400(7) 1.0192(17) 0.233(11) Uani 0.487(6) 1 d PDU . 1
O2B O -0.0677(18) -0.5455(12) 0.8721(15) 0.310(17) Uani 0.487(6) 1 d PDU . 1
C1D C 0.2809(14) -0.2721(8) 0.8934(13) 0.139(6) Uani 0.418(8) 1 d PDU C 2
C2D C 0.2803(17) -0.2944(9) 0.9751(13) 0.166(8) Uani 0.418(8) 1 d PDU C 2
H2DA H 0.3404 -0.2828 1.0339 0.199 Uiso 0.418(8) 1 calc PR C 2
C3D C 0.196(2) -0.3351(12) 0.9845(19) 0.155(10) Uani 0.418(8) 1 d PDU C 2
H3DA H 0.1912 -0.3426 1.0434 0.187 Uiso 0.418(8) 1 calc PR C 2
C4D C 0.1275(19) -0.3604(14) 0.896(2) 0.226(13) Uani 0.418(8) 1 d PDU C 2
H4DA H 0.0908 -0.3992 0.8907 0.271 Uiso 0.418(8) 1 calc PR C 2
C5D C 0.1151(19) -0.3282(15) 0.8181(18) 0.240(14) Uani 0.418(8) 1 d PDU C 2
H5DA H 0.0432 -0.3273 0.7678 0.288 Uiso 0.418(8) 1 calc PR C 2
C6D C 0.1887(19) -0.2963(14) 0.7994(15) 0.213(11) Uani 0.418(8) 1 d PDU C 2
H6DA H 0.1842 -0.2897 0.7365 0.256 Uiso 0.418(8) 1 calc PR C 2
N1D N 0.3644(16) -0.2261(9) 0.8936(13) 0.166(6) Uani 0.418(8) 1 d PDU C 2
O1D O 0.424(2) -0.2090(16) 0.9745(18) 0.358(19) Uani 0.418(8) 1 d PDU C 2
O2D O 0.3807(16) -0.2239(9) 0.8228(12) 0.225(11) Uani 0.418(8) 1 d PDU C 2
C1A C 0.5927(12) 0.0131(8) 0.9333(17) 0.073(6) Uani 0.305(7) 1 d PDU D 1
C2A C 0.5673(13) 0.0717(9) 0.9457(14) 0.094(5) Uani 0.305(7) 1 d PDU D 1
H2AA H 0.6219 0.0974 0.9923 0.112 Uiso 0.305(7) 1 calc PR D 1
C3A C 0.4554(14) 0.0989(7) 0.8890(13) 0.115(7) Uani 0.305(7) 1 d PDU D 1
H3AA H 0.4325 0.1388 0.9014 0.139 Uiso 0.305(7) 1 calc PR D 1
C4A C 0.3913(10) 0.0586(7) 0.8172(8) 0.060(3) Uani 0.305(7) 1 d PDU D 1
H4AA H 0.3313 0.0762 0.7635 0.072 Uiso 0.305(7) 1 calc PR D 1
C5A C 0.4064(11) -0.0052(10) 0.8165(11) 0.102(6) Uani 0.305(7) 1 d PDU D 1
H5AA H 0.3465 -0.0311 0.7775 0.123 Uiso 0.305(7) 1 calc PR D 1
C6A C 0.5035(13) -0.0322(10) 0.8692(11) 0.111(5) Uani 0.305(7) 1 d PDU D 1
H6AA H 0.5157 -0.0761 0.8668 0.133 Uiso 0.305(7) 1 calc PR D 1
N1A N 0.6964(13) -0.0195(9) 1.0015(17) 0.126(8) Uani 0.305(7) 1 d PDU D 1
O1A O 0.7652(11) 0.0159(9) 1.0576(9) 0.118(7) Uani 0.305(7) 1 d PDU D 1
O2A O 0.7060(14) -0.0742(9) 0.9911(14) 0.171(9) Uani 0.305(7) 1 d PDU D 1
C1A* C 0.5750(14) 0.0087(10) 0.9384(18) 0.069(6) Uani 0.230(7) 1 d PDU E 3
C2A* C 0.4938(15) 0.0490(10) 0.8968(14) 0.089(5) Uani 0.230(7) 1 d PDU E 3
H2AB H 0.5061 0.0930 0.9058 0.107 Uiso 0.230(7) 1 calc PR E 3
C3A* C 0.3815(19) 0.0238(15) 0.835(3) 0.139(11) Uani 0.230(7) 1 d PDU E 3
H3AB H 0.3196 0.0503 0.8053 0.166 Uiso 0.230(7) 1 calc PR E 3
C4A* C 0.376(2) -0.0415(15) 0.825(2) 0.152(10) Uani 0.230(7) 1 d PDU E 3
H4AB H 0.3064 -0.0601 0.7916 0.183 Uiso 0.230(7) 1 calc PR E 3
C5A* C 0.463(2) -0.0800(13) 0.859(2) 0.147(11) Uani 0.230(7) 1 d PDU E 3
H5AB H 0.4523 -0.1227 0.8386 0.176 Uiso 0.230(7) 1 calc PR E 3
C6A* C 0.564(2) -0.0619(10) 0.9194(18) 0.113(7) Uani 0.230(7) 1 d PDU E 3
H6AB H 0.6234 -0.0903 0.9477 0.135 Uiso 0.230(7) 1 calc PR E 3
N1A* N 0.6909(14) 0.0229(11) 1.0110(13) 0.096(7) Uani 0.230(7) 1 d PDU E 3
O1A* O 0.6848(17) 0.0744(12) 1.0419(17) 0.173(12) Uani 0.230(7) 1 d PDU E 3
O2A* O 0.7491(15) -0.0202(12) 1.0090(19) 0.104(8) Uani 0.230(7) 1 d PDU E 3
O1W O 0.1650(6) -0.1415(4) 0.6908(6) 0.103(3) Uani 0.474(8) 1 d PU F 3
O2W O 0.2643(15) -0.0611(11) 0.8021(11) 0.112(8) Uani 0.193(6) 1 d PU G 2
C3S C 0.599(3) 0.0496(16) 0.992(3) 0.099(9) Uani 0.193(6) 1 d PDU G 2
O3S O 0.516(2) 0.0959(11) 0.9775(17) 0.135(9) Uani 0.193(6) 1 d PDU G 2
C4S C 0.627(2) -0.0640(11) 0.8390(15) 0.084(8) Uani 0.193(6) 1 d PDU G 2
O4S O 0.649(2) -0.0351(13) 0.9267(17) 0.134(9) Uani 0.193(6) 1 d PDU G 2
O3W O 0.461(2) 0.0048(15) 0.8190(15) 0.126(7) Uani 0.193(6) 1 d PU G 2
O1S O 0.5523(13) -0.2507(7) 1.0676(9) 0.177(6) Uani 0.474(8) 1 d PU F 3
C1S C 0.4617(19) -0.2481(9) 1.080(2) 0.179(9) Uani 0.474(8) 1 d PU F 3
O2S O 0.5826(15) -0.2041(7) 0.9169(12) 0.180(6) Uani 0.474(8) 1 d PU F 3
C2S C 0.6955(15) -0.1950(9) 0.9617(17) 0.156(8) Uani 0.474(8) 1 d PU F 3

loop_
_atom_site_aniso_label
_atom_site_aniso_U_11
_atom_site_aniso_U_22
_atom_site_aniso_U_33
_atom_site_aniso_U_23
_atom_site_aniso_U_13
_atom_site_aniso_U_12
Co1 0.0498(3) 0.0331(2) 0.02027(16) -0.00242(12) 0.02351(16) 0.00214(14)
N1N 0.073(2) 0.0596(17) 0.0464(14) 0.0085(13) 0.0345(14) 0.0280(15)
O1N 0.097(2) 0.107(2) 0.078(2) 0.0242(18) 0.0478(18) 0.056(2)
O2N 0.0728(15) 0.0613(14) 0.0390(10) 0.0036(10) 0.0375(11) 0.0217(11)
O3N 0.0619(13) 0.0567(13) 0.0279(9) -0.0004(8) 0.0231(9) 0.0107(10)
C1M 0.095(3) 0.090(3) 0.104(4) -0.037(3) 0.076(3) -0.021(3)
O1M 0.0478(12) 0.0510(11) 0.0352(9) -0.0119(8) 0.0277(9) -0.0086(9)
N1 0.0506(13) 0.0345(11) 0.0244(9) -0.0032(8) 0.0264(9) -0.0041(9)
N2 0.0666(16) 0.0309(11) 0.0241(9) -0.0010(8) 0.0272(10) -0.0010(10)
N3 0.0591(14) 0.0320(11) 0.0232(9) 0.0006(8) 0.0251(10) -0.0002(10)
N4 0.0523(13) 0.0342(11) 0.0268(9) -0.0016(8) 0.0287(10) 0.0004(9)
N5 0.0512(13) 0.0340(11) 0.0247(9) -0.0033(8) 0.0268(9) -0.0009(9)
N6 0.0539(14) 0.0333(11) 0.0247(9) -0.0008(8) 0.0267(9) 0.0012(9)
N7 0.0513(13) 0.0337(11) 0.0235(9) -0.0016(8) 0.0259(9) 0.0015(9)
N8 0.0497(13) 0.0330(11) 0.0258(9) -0.0002(8) 0.0271(9) -0.0002(9)
N9 0.0579(14) 0.0364(11) 0.0279(9) 0.0025(9) 0.0307(10) 0.0032(10)
C1 0.0464(15) 0.0354(13) 0.0259(10) -0.0048(9) 0.0263(11) -0.0051(10)
C2 0.0545(16) 0.0372(13) 0.0240(10) -0.0009(10) 0.0263(11) 0.0013(11)
C3 0.0500(16) 0.0384(13) 0.0250(10) -0.0052(9) 0.0248(11) -0.0006(11)
C4 0.0607(18) 0.0500(16) 0.0303(11) 0.0038(11) 0.0333(13) 0.0121(13)
C5 0.0597(18) 0.0566(17) 0.0263(11) 0.0031(11) 0.0308(12) 0.0106(14)
C6 0.0497(15) 0.0343(12) 0.0240(10) -0.0056(9) 0.0262(11) -0.0059(11)
C7 0.0606(18) 0.0288(12) 0.0235(10) -0.0022(9) 0.0275(12) -0.0010(11)
C8 0.052(2) 0.040(2) 0.0267(15) 0.0045(14) 0.0256(16) 0.0057(17)
C9 0.050(2) 0.040(2) 0.0250(14) 0.0019(13) 0.0268(16) 0.0037(16)
C10 0.062(3) 0.069(3) 0.035(2) 0.018(2) 0.037(2) 0.012(3)
C11 0.052(3) 0.062(3) 0.0307(18) 0.016(2) 0.0268(18) 0.011(2)
C8* 0.068(8) 0.046(6) 0.031(5) 0.004(4) 0.037(5) 0.013(6)
C9* 0.071(8) 0.037(5) 0.024(4) -0.006(4) 0.033(5) 0.006(5)
C10* 0.063(7) 0.031(6) 0.033(5) -0.013(4) 0.035(5) -0.004(5)
C11* 0.064(7) 0.023(5) 0.032(5) -0.006(4) 0.034(5) -0.005(5)
C12 0.0522(16) 0.0339(13) 0.0214(9) -0.0018(9) 0.0241(10) -0.0018(11)
C13 0.0543(16) 0.0310(12) 0.0258(10) 0.0007(9) 0.0271(11) -0.0014(11)
C14 0.116(3) 0.0470(18) 0.0289(12) 0.0058(12) 0.0402(17) 0.0289(18)
C15 0.126(3) 0.0519(19) 0.0262(12) 0.0087(12) 0.0392(17) 0.033(2)
C16 0.0480(16) 0.0466(15) 0.0212(10) -0.0023(10) 0.0162(11) 0.0085(12)
C17 0.0484(16) 0.0422(14) 0.0201(9) -0.0048(10) 0.0171(10) 0.0036(11)
C18 0.0494(15) 0.0313(12) 0.0259(10) 0.0003(9) 0.0257(11) -0.0015(10)
C19 0.0497(15) 0.0327(12) 0.0249(10) -0.0020(9) 0.0268(11) -0.0023(10)
C20 0.0481(15) 0.0315(12) 0.0244(10) -0.0041(9) 0.0253(11) -0.0039(10)
C21 0.0466(15) 0.0313(12) 0.0239(10) -0.0034(9) 0.0248(10) -0.0050(10)
C22 0.0477(15) 0.0307(12) 0.0247(10) -0.0026(9) 0.0254(11) -0.0026(10)
C1C 0.122(10) 0.094(9) 0.116(10) 0.023(8) 0.095(9) 0.014(8)
C2C 0.104(10) 0.080(8) 0.095(9) -0.008(7) 0.040(8) 0.046(7)
C3C 0.105(11) 0.112(11) 0.114(12) 0.014(10) 0.035(10) 0.046(9)
C4C 0.157(13) 0.165(14) 0.093(10) 0.003(10) 0.066(10) 0.077(12)
C5C 0.130(12) 0.165(15) 0.103(11) -0.012(11) 0.054(10) 0.090(11)
C6C 0.143(13) 0.089(10) 0.103(11) 0.046(8) 0.070(10) 0.031(9)
N1C 0.123(10) 0.092(8) 0.114(10) 0.051(7) 0.083(8) 0.040(7)
O1C 0.084(6) 0.083(6) 0.108(8) 0.002(5) 0.054(6) 0.035(5)
O2C 0.144(11) 0.179(14) 0.095(8) 0.036(9) 0.063(8) 0.055(11)
C1B 0.103(13) 0.175(18) 0.208(18) -0.019(17) 0.052(13) 0.098(12)
C2B 0.080(8) 0.104(9) 0.141(12) -0.036(9) 0.042(8) 0.030(7)
C3B 0.123(11) 0.135(12) 0.161(15) -0.026(11) 0.005(11) 0.085(9)
C4B 0.104(12) 0.131(17) 0.209(18) -0.081(14) 0.019(13) 0.069(11)
C5B 0.089(8) 0.097(8) 0.106(9) -0.009(7) 0.018(7) 0.060(7)
C6B 0.143(15) 0.168(15) 0.107(11) -0.063(11) -0.019(10) 0.122(12)
N1B 0.121(15) 0.207(19) 0.37(3) 0.184(17) 0.162(17) 0.115(11)
O1B 0.148(12) 0.159(12) 0.47(3) 0.209(16) 0.210(16) 0.106(9)
O2B 0.30(2) 0.42(3) 0.24(2) 0.08(2) 0.15(2) 0.29(3)
C1D 0.174(13) 0.129(12) 0.125(12) -0.010(11) 0.076(12) 0.046(10)
C2D 0.202(17) 0.168(17) 0.155(15) -0.059(14) 0.102(14) 0.052(14)
C3D 0.116(13) 0.117(16) 0.208(18) -0.067(13) 0.047(13) 0.048(11)
C4D 0.110(14) 0.23(2) 0.23(2) 0.015(19) -0.033(16) 0.052(17)
C5D 0.150(17) 0.27(2) 0.21(2) 0.051(19) -0.007(17) -0.105(17)
C6D 0.137(15) 0.198(18) 0.197(17) -0.006(16) -0.027(15) -0.014(15)
N1D 0.214(16) 0.186(15) 0.154(13) 0.008(12) 0.133(12) -0.017(12)
O1D 0.43(4) 0.29(3) 0.25(3) -0.10(2) 0.05(3) -0.03(3)
O2D 0.32(2) 0.259(19) 0.206(15) 0.157(14) 0.218(16) 0.192(17)
C1A 0.039(7) 0.114(10) 0.081(10) 0.014(8) 0.041(7) -0.005(7)
C2A 0.067(10) 0.130(13) 0.080(10) -0.020(10) 0.030(8) -0.001(10)
C3A 0.131(14) 0.078(10) 0.077(10) 0.011(9) -0.011(10) 0.024(10)
C4A 0.040(6) 0.104(10) 0.032(5) 0.008(6) 0.013(4) -0.016(6)
C5A 0.027(7) 0.237(18) 0.044(6) 0.031(10) 0.018(6) -0.005(10)
C6A 0.114(11) 0.182(15) 0.055(7) 0.020(10) 0.053(8) 0.041(11)
N1A 0.069(11) 0.168(16) 0.091(11) 0.047(14) -0.013(11) -0.049(13)
O1A 0.051(7) 0.202(17) 0.059(7) 0.060(9) -0.017(6) -0.021(9)
O2A 0.080(11) 0.23(2) 0.147(15) 0.076(17) -0.002(10) 0.018(14)
C1A* 0.034(9) 0.143(13) 0.039(7) 0.018(9) 0.024(7) 0.002(9)
C2A* 0.071(10) 0.140(13) 0.061(9) 0.005(10) 0.032(8) -0.017(10)
C3A* 0.096(16) 0.21(2) 0.081(14) 0.019(16) 0.012(13) 0.022(17)
C4A* 0.140(16) 0.205(19) 0.074(13) 0.014(15) 0.012(14) -0.009(16)
C5A* 0.20(2) 0.16(2) 0.065(13) -0.010(15) 0.041(15) -0.041(19)
C6A* 0.114(15) 0.152(17) 0.075(12) 0.041(12) 0.044(11) 0.047(14)
N1A* 0.085(13) 0.149(16) 0.058(9) 0.033(12) 0.035(9) -0.023(14)
O1A* 0.073(13) 0.26(3) 0.125(18) 0.038(18) -0.015(12) -0.035(16)
O2A* 0.040(12) 0.154(19) 0.102(16) 0.059(14) 0.016(12) 0.012(12)
O1W 0.118(6) 0.120(6) 0.114(6) 0.072(5) 0.091(5) 0.050(5)
O2W 0.107(12) 0.203(19) 0.058(8) 0.080(10) 0.064(9) 0.092(13)
C3S 0.076(17) 0.12(2) 0.109(19) 0.070(16) 0.049(15) 0.026(15)
O3S 0.21(2) 0.099(14) 0.092(14) -0.007(11) 0.063(16) 0.042(15)
C4S 0.14(2) 0.064(13) 0.060(12) -0.004(10) 0.050(14) 0.013(13)
O4S 0.104(16) 0.150(18) 0.117(16) -0.019(15) 0.018(14) 0.038(14)
O3W 0.113(13) 0.216(16) 0.053(9) 0.034(10) 0.039(10) 0.029(13)
O1S 0.218(14) 0.189(12) 0.103(9) -0.056(8) 0.051(9) 0.021(11)
C1S 0.219(19) 0.141(14) 0.29(3) -0.003(15) 0.22(2) 0.020(14)
O2S 0.258(17) 0.168(12) 0.194(14) -0.030(11) 0.173(14) -0.015(13)
C2S 0.126(13) 0.133(13) 0.20(2) -0.062(13) 0.067(13) -0.083(11)

loop_
_atom_type_symbol
_atom_type_description
_atom_type_scat_dispersion_real
_atom_type_scat_dispersion_imag
_atom_type_scat_source
C C 0.0033 0.0016 'International Tables Vol C Tables 4.2.6.8 and 6.1.1.4'
H H 0.0000 0.0000 'International Tables Vol C Tables 4.2.6.8 and 6.1.1.4'
N N 0.0061 0.0033 'International Tables Vol C Tables 4.2.6.8 and 6.1.1.4'
Co Co 0.3494 0.9721 'International Tables Vol C Tables 4.2.6.8 and 6.1.1.4'
O O 0.0106 0.0060 'International Tables Vol C Tables 4.2.6.8 and 6.1.1.4'

loop_
_geom_angle_atom_site_label_1
_geom_angle_atom_site_label_2
_geom_angle_atom_site_label_3
_geom_angle
_geom_angle_site_symmetry_1
_geom_angle_site_symmetry_3
N2 Co1 N1 109.47(9) 1_556 .
N2 Co1 O1M 87.83(9) 1_556 .
N1 Co1 O1M 86.27(8) . .
N2 Co1 N3 93.81(8) 1_556 2_556
N1 Co1 N3 92.53(8) . 2_556
O1M Co1 N3 178.22(7) . 2_556
N2 Co1 O3N 155.02(9) 1_556 .
N1 Co1 O3N 95.35(8) . .
O1M Co1 O3N 91.09(8) . .
N3 Co1 O3N 87.72(9) 2_556 .
N2 Co1 O2N 95.12(9) 1_556 .
N1 Co1 O2N 154.57(8) . .
O1M Co1 O2N 88.35(9) . .
N3 Co1 O2N 92.18(9) 2_556 .
O3N Co1 O2N 59.90(8) . .
O1N N1N O2N 123.7(3) . .
O1N N1N O3N 121.2(3) . .
O2N N1N O3N 115.1(2) . .
N1N O2N Co1 92.35(16) . .
N1N O3N Co1 92.64(16) . .
C1M O1M Co1 127.0(2) . .
C5 N1 C3 117.1(2) . .
C5 N1 Co1 124.80(15) . .
C3 N1 Co1 117.71(18) . .
C9* N2 C11 92.5(5) . .
C9* N2 C9 55.0(6) . .
C11 N2 C9 116.1(3) . .
C9* N2 C11* 117.0(6) . .
C11 N2 C11* 34.3(4) . .
C9 N2 C11* 109.2(5) . .
C9* N2 Co1 125.0(4) . 1_554
C11 N2 Co1 119.1(2) . 1_554
C9 N2 Co1 124.64(18) . 1_554
C11* N2 Co1 113.2(5) . 1_554
C17 N3 C15 115.9(2) . .
C17 N3 Co1 124.41(17) . 2_546
C15 N3 Co1 119.72(18) . 2_546
C6 N4 C19 115.5(2) . .
C6 N5 C20 115.2(2) . .
C12 N6 C20 115.1(2) . .
C12 N7 C22 115.38(19) . .
C18 N8 C22 115.3(2) . .
C18 N9 C19 115.5(2) . .
C2 C1 C4 118.2(2) . .
C2 C1 C6 120.6(2) . .
C4 C1 C6 121.1(2) . .
C1 C2 C3 119.6(2) . .
N1 C3 C2 122.8(3) . .
C5 C4 C1 118.9(3) . .
N1 C5 C4 123.4(2) . .
N5 C6 N4 129.7(2) . .
N5 C6 C1 114.8(2) . .
N4 C6 C1 115.5(2) . .
C10 C7 C8* 94.6(6) . .
C10 C7 C8 118.3(3) . .
C8* C7 C8 50.7(5) . .
C10 C7 C10* 35.3(4) . .
C8* C7 C10* 114.7(6) . .
C8 C7 C10* 107.7(5) . .
C10 C7 C12 122.2(3) . .
C8* C7 C12 125.1(5) . .
C8 C7 C12 119.4(3) . .
C10* C7 C12 118.6(4) . .
C9 C8 C7 117.2(3) . .
C8 C9 N2 122.6(3) . .
C7 C10 C11 120.8(4) . .
N2 C11 C10 124.8(4) . .
C7 C8* C9* 121.5(9) . .
N2 C9* C8* 122.7(8) . .
C11* C10* C7 119.5(8) . .
C10* C11* N2 118.0(9) . .
N6 C12 N7 129.8(2) . .
N6 C12 C7 114.9(2) . .
N7 C12 C7 115.3(2) . .
C16 C13 C14 117.4(3) . .
C16 C13 C18 121.2(2) . .
C14 C13 C18 121.4(2) . .
C15 C14 C13 119.2(3) . .
N3 C15 C14 124.0(3) . .
C13 C16 C17 119.3(2) . .
N3 C17 C16 124.1(2) . .
N9 C18 N8 129.1(2) . .
N9 C18 C13 115.9(2) . .
N8 C18 C13 115.0(2) . .
N9 C19 N4 120.4(2) . .
N9 C19 C21 120.2(2) . .
N4 C19 C21 119.4(2) . .
N5 C20 N6 120.0(2) . .
N5 C20 C21 120.1(2) . .
N6 C20 C21 119.8(2) . .
C22 C21 C20 120.6(2) . .
C22 C21 C19 119.4(2) . .
C20 C21 C19 120.1(2) . .
N8 C22 N7 120.2(2) . .
N8 C22 C21 120.5(2) . .
N7 C22 C21 119.3(2) . .
C2C C1C N1C 120.1(11) . .
C2C C1C C6C 119.4(11) . .
N1C C1C C6C 120.4(11) . .
C1C C2C C3C 124.0(11) . .
C4C C3C C2C 112.4(13) . .
C5C C4C C3C 123.9(13) . .
C6C C5C C4C 123.8(13) . .
C5C C6C C1C 113.7(11) . .
O2C N1C O1C 120.3(12) . .
O2C N1C C1C 118.6(12) . .
O1C N1C C1C 119.0(11) . .
O1B C1B C2B 47(9) 3_547 .
O1B C1B C6B 76(9) 3_547 .
C2B C1B C6B 114.8(15) . .
O1B C1B N1B 141(10) 3_547 .
C2B C1B N1B 119.8(13) . .
C6B C1B N1B 124.7(15) . .
C1B C2B C3B 127.9(14) . .
C4B C3B C2B 109.9(16) . .
C5B C4B C3B 127.7(17) . .
C6B C5B C4B 120.6(14) . .
C5B C6B C1B 118.7(16) . .
O1B N1B O2B 127.8(19) . .
O1B N1B C1B 112.1(16) . .
O2B N1B C1B 119.9(18) . .
O1B N1B O1B 114.6(15) . 3_547
O2B N1B O1B 118(2) . 3_547
C1B N1B O1B 4.4(13) . 3_547
N1B O1B C6B 50.9(14) . 3_547
C2D C1D N1D 122.8(15) . .
C2D C1D C6D 115.0(15) . .
N1D C1D C6D 122.2(15) . .
C1D C2D C3D 127.8(17) . .
C4D C3D C2D 110.6(18) . .
C5D C4D C3D 117(2) . .
C4D C5D C6D 130(2) . .
C5D C6D C1D 110.7(17) . .
O1D N1D O2D 127(2) . .
O1D N1D C1D 111.8(18) . .
O2D N1D C1D 117.7(17) . .
C2A C1A N1A 123.7(16) . .
C2A C1A C6A 119.8(13) . .
N1A C1A C6A 113.6(13) . .
C1A C2A C3A 122.8(14) . .
C4A C3A C2A 110.8(14) . .
C3A C4A C5A 125.4(13) . .
C6A C5A C4A 121.9(15) . .
C5A C6A C1A 114.8(15) . .
O2A N1A O1A 127.0(18) . .
O2A N1A C1A 118.7(14) . .
O1A N1A C1A 114.0(16) . .
C2A* C1A* N1A* 127.8(16) . .
C2A* C1A* C6A* 123.6(15) . .
N1A* C1A* C6A* 108.6(14) . .
C1A* C2A* C3A* 119.0(17) . .
C4A* C3A* C2A* 114.3(19) . .
C5A* C4A* C3A* 125(2) . .
C6A* C5A* C4A* 124(2) . .
C5A* C6A* C1A* 113.6(17) . .
O1A* N1A* O2A* 148(2) . .
O1A* N1A* C1A* 103.8(16) . .
O2A* N1A* C1A* 108.4(16) . .

loop_
_geom_bond_atom_site_label_1
_geom_bond_atom_site_label_2
_geom_bond_distance
_geom_bond_site_symmetry_2
Co1 N2 2.100(2) 1_556
Co1 N1 2.112(2) .
Co1 O1M 2.116(2) .
Co1 N3 2.129(2) 2_556
Co1 O3N 2.153(2) .
Co1 O2N 2.162(2) .
N1N O1N 1.218(4) .
N1N O2N 1.274(3) .
N1N O3N 1.278(3) .
C1M O1M 1.387(5) .
N1 C5 1.347(4) .
N1 C3 1.349(3) .
N2 C9* 1.267(11) .
N2 C11 1.286(4) .
N2 C9 1.396(4) .
N2 C11* 1.448(10) .
N2 Co1 2.100(2) 1_554
N3 C17 1.333(3) .
N3 C15 1.343(3) .
N3 Co1 2.129(2) 2_546
N4 C6 1.340(4) .
N4 C19 1.357(3) .
N5 C6 1.337(3) .
N5 C20 1.351(3) .
N6 C12 1.333(3) .
N6 C20 1.358(3) .
N7 C12 1.347(3) .
N7 C22 1.360(3) .
N8 C18 1.347(3) .
N8 C22 1.350(3) .
N9 C18 1.339(3) .
N9 C19 1.352(4) .
C1 C2 1.377(4) .
C1 C4 1.397(3) .
C1 C6 1.497(3) .
C2 C3 1.384(3) .
C4 C5 1.379(3) .
C7 C10 1.319(5) .
C7 C8* 1.370(9) .
C7 C8 1.432(4) .
C7 C10* 1.472(12) .
C7 C12 1.493(3) .
C8 C9 1.390(4) .
C10 C11 1.387(5) .
C8* C9* 1.391(13) .
C10* C11* 1.390(14) .
C13 C16 1.375(3) .
C13 C14 1.391(4) .
C13 C18 1.483(4) .
C14 C15 1.373(4) .
C16 C17 1.382(4) .
C19 C21 1.407(3) .
C20 C21 1.402(4) .
C21 C22 1.400(3) .
C1C C2C 1.301(15) .
C1C N1C 1.480(14) .
C1C C6C 1.540(15) .
C2C C3C 1.483(17) .
C3C C4C 1.388(16) .
C4C C5C 1.375(18) .
C5C C6C 1.316(16) .
N1C O2C 1.160(13) .
N1C O1C 1.176(12) .
C1B O1B 0.21(3) 3_547
C1B C2B 1.344(17) .
C1B C6B 1.535(17) .
C1B N1B 1.542(16) .
C2B C3B 1.480(18) .
C3B C4B 1.395(15) .
C4B C5B 1.36(2) .
C5B C6B 1.353(18) .
N1B O1B 1.192(16) .
N1B O2B 1.232(16) .
N1B O1B 1.71(2) 3_547
O1B C6B 1.50(3) 3_547
C1D C2D 1.343(17) .
C1D N1D 1.502(16) .
C1D C6D 1.533(17) .
C2D C3D 1.49(2) .
C3D C4D 1.386(17) .
C4D C5D 1.32(2) .
C5D C6D 1.344(19) .
N1D O1D 1.207(16) .
N1D O2D 1.201(14) .
C1A C2A 1.327(17) .
C1A N1A 1.514(16) .
C1A C6A 1.529(17) .
C2A C3A 1.507(18) .
C3A C4A 1.369(15) .
C4A C5A 1.37(2) .
C5A C6A 1.345(18) .
N1A O2A 1.188(17) .
N1A O1A 1.218(16) .
C1A* C2A* 1.324(17) .
C1A* N1A* 1.517(16) .
C1A* C6A* 1.523(18) .
C2A* C3A* 1.51(2) .
C3A* C4A* 1.395(19) .
C4A* C5A* 1.35(2) .
C5A* C6A* 1.34(2) .
N1A* O1A* 1.209(17) .
N1A* O2A* 1.223(17) .
C3S O3S 1.448(19) .
C4S O4S 1.388(18) .
O1S C1S 1.33(2) .
O2S C2S 1.40(2) .
